data_7114226
loop_
_publ_author_name
'Braga, Dario'
'Polito, Marco'
'Bracaccini, Marco'
'D'Addario, Daniela'
'Tagliavini, Emilio'
'Proserpio, Davide M.'
'Grepioni, Fabrizia'

_publ_section_title
;
 Novel hetero-bimetallic metalla-macrocycles based on the bis-1-pyridyl
 ferrocene [Fe(\h5-C5H4-1-C5H4N)2] ligand. Design, synthesis and
 structural characterization of the complexes
 [Fe(\h5-C5H4-1-C5H4N)2](Agi)22+/(Cuii)24+/(Znii)24+
;
_journal_issue 10
_journal_name_full 'Chemical Communications'
_journal_page_first 1080
_journal_paper_doi 10.1039/b200344a
_journal_year 2002
_chemical_formula_sum 'C20 H16 Fe N2'
_chemical_formula_weight 340.20
_chemical_name_systematic
; 
? 
;
_space_group_IT_number 14
_symmetry_cell_setting monoclinic
_symmetry_space_group_name_Hall '-P 2ybc'
_symmetry_space_group_name_H-M 'P 1 21/c 1'
_atom_sites_solution_hydrogens geom
_atom_sites_solution_primary direct
_atom_sites_solution_secondary difmap
_audit_creation_method SHELXL-97
_cell_angle_alpha 90.00
_cell_angle_beta 106.60(6)
_cell_angle_gamma 90.00
_cell_formula_units_Z 4
_cell_length_a 7.746(6)
_cell_length_b 10.462(9)
_cell_length_c 19.738(9)
_cell_measurement_temperature 293(2)
_cell_volume 1533(2)
_computing_structure_refinement 'SHELXL-97 (Sheldrick, 1997)'
_computing_structure_solution 'SHELXS-97 (Sheldrick, 1990)'
_diffrn_ambient_temperature 293(2)
_diffrn_measured_fraction_theta_full 0.996
_diffrn_measured_fraction_theta_max 0.996
_diffrn_measurement_device_type 'Nonius CAD4 - point detector'
_diffrn_measurement_method 'w/2 theta scans'
_diffrn_radiation_monochromator graphite
_diffrn_radiation_source 'fine-focus sealed tube'
_diffrn_radiation_type MoK\a
_diffrn_radiation_wavelength 0.71073
_diffrn_reflns_av_R_equivalents 0.0632
_diffrn_reflns_av_sigmaI/netI 0.1027
_diffrn_reflns_limit_h_max 9
_diffrn_reflns_limit_h_min -9
_diffrn_reflns_limit_k_max 0
_diffrn_reflns_limit_k_min -12
_diffrn_reflns_limit_l_max 9
_diffrn_reflns_limit_l_min -23
_diffrn_reflns_number 2778
_diffrn_reflns_theta_full 25.00
_diffrn_reflns_theta_max 25.00
_diffrn_reflns_theta_min 3.29
_exptl_absorpt_coefficient_mu 0.984
_exptl_absorpt_correction_T_max 1.00
_exptl_absorpt_correction_T_min 0.86
_exptl_absorpt_correction_type psi-scan
_exptl_crystal_density_diffrn 1.474
_exptl_crystal_density_method 'not measured'
_exptl_crystal_F_000 704
_exptl_crystal_size_max 0.20
_exptl_crystal_size_mid 0.16
_exptl_crystal_size_min 0.15
_refine_diff_density_max 0.807
_refine_diff_density_min -0.413
_refine_diff_density_rms 0.084
_refine_ls_extinction_method none
_refine_ls_goodness_of_fit_ref 0.966
_refine_ls_hydrogen_treatment mixed
_refine_ls_matrix_type full
_refine_ls_number_parameters 190
_refine_ls_number_reflns 2694
_refine_ls_number_restraints 0
_refine_ls_restrained_S_all 0.966
_refine_ls_R_factor_all 0.1507
_refine_ls_R_factor_gt 0.0566
_refine_ls_shift/su_max 0.000
_refine_ls_shift/su_mean 0.000
_refine_ls_structure_factor_coef Fsqd
_refine_ls_weighting_details 'calc w=1/[\s^2^(Fo^2^)+(0.0987P)^2^+0.0000P] where P=(Fo^2^+2Fc^2^)/3'
_refine_ls_weighting_scheme calc
_refine_ls_wR_factor_gt 0.1375
_refine_ls_wR_factor_ref 0.1786
_reflns_number_gt 1316
_reflns_number_total 2694
_reflns_threshold_expression >2sigma(I)
_cod_data_source_file b200344a.txt
_cod_data_source_block mb003
_cod_depositor_comments
;
The following automatic conversions were performed:

'_symmetry_cell_setting' value 'Monoclinic' changed to 'monoclinic'
according to
/usr/data/users/saulius/automatic-downloads/retrospective/RSC/lib/dictionaries/cif_core.dic
dictionary named 'cif_core.dic' version 2.4.2 from
2011-04-26.

'_exptl_absorpt_correction_type' value 'Psi-scan'
changed to 'psi-scan' according to
/usr/data/users/saulius/automatic-downloads/retrospective/RSC/lib/dictionaries/cif_core.dic
dictionary named 'cif_core.dic' version 2.4.2 from 2011-04-26.

Automatic conversion script
Id: cif_fix_values 2281 2013-09-26 08:29:07Z andrius 
;
_cod_original_cell_volume 1532.9(19)
_cod_original_sg_symbol_H-M P2(1)/c
_cod_database_code 7114226

loop_
_symmetry_equiv_pos_as_xyz
'x, y, z'
'-x, y+1/2, -z+1/2'
'-x, -y, -z'
'x, -y-1/2, z-1/2'

loop_
_atom_site_label
_atom_site_type_symbol
_atom_site_fract_x
_atom_site_fract_y
_atom_site_fract_z
_atom_site_U_iso_or_equiv
_atom_site_adp_type
_atom_site_occupancy
_atom_site_symmetry_multiplicity
_atom_site_calc_flag
_atom_site_refinement_flags
Fe Fe 0.20735(11) -0.18480(8) -0.33103(4) 0.0461(3) Uani 1 1 d .
C1 C 0.0816(6) -0.0748(4) -0.27413(19) 0.0470(15) Uani 1 1 d G
C2 C -0.0432(5) -0.1598(4) -0.3189(3) 0.0633(19) Uani 1 1 d G
H2 H -0.1115 -0.2214 -0.3043 0.076 Uiso 1 1 calc R
C3 C -0.0454(7) -0.1342(5) -0.3898(2) 0.086(3) Uani 1 1 d G
H3 H -0.1154 -0.1760 -0.4298 0.103 Uiso 1 1 calc R
C4 C 0.0780(8) -0.0334(5) -0.3888(2) 0.078(2) Uani 1 1 d G
H4 H 0.1030 0.0024 -0.4281 0.094 Uiso 1 1 calc R
C5 C 0.1565(6) 0.0033(4) -0.3174(3) 0.0571(17) Uani 1 1 d G
H5 H 0.2419 0.0673 -0.3016 0.069 Uiso 1 1 calc R
C6 C 0.1266(8) -0.0690(6) -0.1970(3) 0.0467(15) Uani 1 1 d .
C7 C 0.2523(9) 0.0169(6) -0.1584(3) 0.0554(17) Uani 1 1 d .
H7 H 0.3138 0.0697 -0.1815 0.066 Uiso 1 1 calc R
C8 C 0.2872(11) 0.0249(8) -0.0864(4) 0.079(2) Uani 1 1 d .
H8 H 0.3716 0.0848 -0.0626 0.095 Uiso 1 1 calc R
N1 N 0.2091(11) -0.0468(8) -0.0487(4) 0.093(2) Uani 1 1 d .
C9 C 0.0927(13) -0.1310(9) -0.0864(5) 0.088(3) Uani 1 1 d .
H9 H 0.0373 -0.1846 -0.0613 0.106 Uiso 1 1 calc R
C10 C 0.0447(10) -0.1479(7) -0.1587(4) 0.072(2) Uani 1 1 d .
H10 H -0.0390 -0.2095 -0.1808 0.086 Uiso 1 1 calc R
C11 C 0.4020(6) -0.2901(4) -0.26246(16) 0.0424(14) Uani 1 1 d G
C12 C 0.2782(6) -0.3715(4) -0.3102(3) 0.0604(19) Uani 1 1 d G
H12 H 0.2082 -0.4347 -0.2980 0.072 Uiso 1 1 calc R
C13 C 0.2801(7) -0.3393(5) -0.37990(19) 0.077(2) Uani 1 1 d G
H13 H 0.2116 -0.3778 -0.4213 0.092 Uiso 1 1 calc R
C14 C 0.4051(7) -0.2381(5) -0.3752(2) 0.073(2) Uani 1 1 d G
H14 H 0.4328 -0.1986 -0.4130 0.087 Uiso 1 1 calc R
C15 C 0.4804(5) -0.2077(4) -0.3026(2) 0.0572(18) Uani 1 1 d G
H15 H 0.5661 -0.1448 -0.2846 0.069 Uiso 1 1 calc R
C16 C 0.4488(7) -0.2943(5) -0.1850(3) 0.0405(14) Uani 1 1 d .
C17 C 0.5715(9) -0.2128(6) -0.1428(3) 0.0552(17) Uani 1 1 d .
H17 H 0.6234 -0.1488 -0.1632 0.066 Uiso 1 1 calc R
C18 C 0.6189(10) -0.2254(8) -0.0698(4) 0.072(2) Uani 1 1 d .
H18 H 0.7059 -0.1702 -0.0428 0.086 Uiso 1 1 calc R
N2 N 0.5475(9) -0.3114(8) -0.0360(3) 0.084(2) Uani 1 1 d .
C19 C 0.4302(11) -0.3861(9) -0.0771(4) 0.077(2) Uani 1 1 d .
H19 H 0.3792 -0.4483 -0.0552 0.093 Uiso 1 1 calc R
C20 C 0.3724(9) -0.3835(6) -0.1502(3) 0.0565(17) Uani 1 1 d .
H20 H 0.2848 -0.4401 -0.1753 0.068 Uiso 1 1 calc R

loop_
_atom_site_aniso_label
_atom_site_aniso_U_11
_atom_site_aniso_U_22
_atom_site_aniso_U_33
_atom_site_aniso_U_23
_atom_site_aniso_U_13
_atom_site_aniso_U_12
Fe 0.0443(5) 0.0462(5) 0.0456(5) -0.0036(5) 0.0096(3) 0.0043(5)
C1 0.032(3) 0.037(3) 0.070(4) -0.008(3) 0.011(3) 0.009(3)
C2 0.040(4) 0.064(5) 0.081(5) -0.009(4) 0.009(3) 0.000(3)
C3 0.054(5) 0.094(6) 0.085(6) -0.014(5) -0.019(4) 0.021(4)
C4 0.094(6) 0.079(6) 0.055(5) 0.007(4) 0.011(4) 0.025(5)
C5 0.063(4) 0.046(4) 0.058(4) 0.008(3) 0.011(4) 0.007(3)
C6 0.038(3) 0.037(3) 0.068(4) -0.001(3) 0.020(3) 0.008(3)
C7 0.067(5) 0.050(4) 0.056(4) -0.013(3) 0.028(3) -0.007(3)
C8 0.086(6) 0.080(6) 0.075(6) -0.019(4) 0.031(5) -0.007(5)
N1 0.108(6) 0.105(6) 0.078(5) -0.001(5) 0.046(4) -0.004(5)
C9 0.102(7) 0.090(6) 0.092(7) 0.021(5) 0.057(6) -0.007(5)
C10 0.073(5) 0.070(5) 0.081(6) 0.007(4) 0.036(4) -0.008(4)
C11 0.042(3) 0.040(4) 0.046(3) -0.004(3) 0.015(3) 0.006(3)
C12 0.073(5) 0.039(3) 0.062(5) -0.005(3) 0.008(4) 0.009(3)
C13 0.103(6) 0.071(5) 0.053(4) -0.015(4) 0.018(4) 0.030(5)
C14 0.080(5) 0.091(6) 0.058(5) 0.011(4) 0.037(4) 0.029(5)
C15 0.049(4) 0.070(5) 0.065(4) 0.012(4) 0.036(3) 0.006(3)
C16 0.034(3) 0.036(3) 0.049(3) -0.001(3) 0.010(3) 0.011(3)
C17 0.059(4) 0.054(4) 0.052(4) -0.003(3) 0.014(3) -0.004(3)
C18 0.069(5) 0.080(6) 0.061(5) -0.009(4) 0.009(4) 0.000(4)
N2 0.086(5) 0.107(6) 0.053(4) 0.010(4) 0.009(4) 0.015(5)
C19 0.073(5) 0.097(6) 0.061(5) 0.028(5) 0.019(4) 0.010(5)
C20 0.053(4) 0.059(4) 0.060(4) 0.011(3) 0.019(3) -0.001(3)

loop_
_atom_type_symbol
_atom_type_description
_atom_type_scat_dispersion_real
_atom_type_scat_dispersion_imag
_atom_type_scat_source
C C 0.0033 0.0016 'International Tables Vol C Tables 4.2.6.8 and 6.1.1.4'
H H 0.0000 0.0000 'International Tables Vol C Tables 4.2.6.8 and 6.1.1.4'
Fe Fe 0.3463 0.8444 'International Tables Vol C Tables 4.2.6.8 and 6.1.1.4'
N N 0.0061 0.0033 'International Tables Vol C Tables 4.2.6.8 and 6.1.1.4'

loop_
_geom_angle_atom_site_label_1
_geom_angle_atom_site_label_2
_geom_angle_atom_site_label_3
_geom_angle
C1 Fe C2 40.75(8)
C1 Fe C11 108.57(16)
C2 Fe C11 122.66(19)
C1 Fe C12 124.96(18)
C2 Fe C12 108.05(17)
C11 Fe C12 40.77(8)
C1 Fe C5 40.74(8)
C2 Fe C5 68.56(9)
C11 Fe C5 124.61(17)
C12 Fe C5 161.56(19)
C1 Fe C3 68.56(11)
C2 Fe C3 40.74(9)
C11 Fe C3 157.8(2)
C12 Fe C3 121.52(19)
C5 Fe C3 68.55(11)
C1 Fe C15 122.37(18)
C2 Fe C15 158.3(2)
C11 Fe C15 40.74(8)
C12 Fe C15 68.54(9)
C5 Fe C15 107.51(17)
C3 Fe C15 159.6(2)
C1 Fe C4 68.55(11)
C2 Fe C4 68.55(11)
C11 Fe C4 160.6(2)
C12 Fe C4 156.6(2)
C5 Fe C4 40.73(9)
C3 Fe C4 40.73(8)
C15 Fe C4 123.3(2)
C1 Fe C13 161.1(2)
C2 Fe C13 123.9(2)
C11 Fe C13 68.53(11)
C12 Fe C13 40.72(9)
C5 Fe C13 156.3(2)
C3 Fe C13 106.67(17)
C15 Fe C13 68.46(11)
C4 Fe C13 120.55(19)
C1 Fe C14 157.3(2)
C2 Fe C14 159.9(2)
C11 Fe C14 68.49(10)
C12 Fe C14 68.49(10)
C5 Fe C14 121.1(2)
C3 Fe C14 122.9(2)
C15 Fe C14 40.67(9)
C4 Fe C14 106.34(18)
C13 Fe C14 40.66(8)
C2 C1 C5 108.0
C2 C1 C6 126.2(4)
C5 C1 C6 125.8(4)
C2 C1 Fe 69.62(17)
C5 C1 Fe 69.65(19)
C6 C1 Fe 126.0(3)
C1 C2 C3 108.0
C1 C2 Fe 69.63(17)
C3 C2 Fe 69.64(18)
C4 C3 C2 108.0
C4 C3 Fe 69.65(18)
C2 C3 Fe 69.61(18)
C5 C4 C3 108.0
C5 C4 Fe 69.63(17)
C3 C4 Fe 69.62(18)
C4 C5 C1 108.0
C4 C5 Fe 69.64(17)
C1 C5 Fe 69.61(18)
C7 C6 C10 116.4(6)
C7 C6 C1 121.5(6)
C10 C6 C1 122.1(6)
C8 C7 C6 120.7(7)
N1 C8 C7 124.3(8)
C8 N1 C9 114.1(7)
N1 C9 C10 127.3(8)
C9 C10 C6 117.2(7)
C12 C11 C15 108.0
C12 C11 C16 126.4(4)
C15 C11 C16 125.6(4)
C12 C11 Fe 69.63(18)
C15 C11 Fe 69.77(18)
C16 C11 Fe 128.6(3)
C13 C12 C11 108.0
C13 C12 Fe 69.79(16)
C11 C12 Fe 69.60(17)
C12 C13 C14 108.0
C12 C13 Fe 69.49(16)
C14 C13 Fe 69.74(18)
C13 C14 C15 108.0
C13 C14 Fe 69.60(18)
C15 C14 Fe 69.56(17)
C11 C15 C14 108.0
C11 C15 Fe 69.49(17)
C14 C15 Fe 69.77(17)
C17 C16 C20 116.0(6)
C17 C16 C11 122.5(5)
C20 C16 C11 121.5(5)
C16 C17 C18 120.3(6)
N2 C18 C17 124.1(7)
C19 N2 C18 114.3(6)
N2 C19 C20 127.1(8)
C19 C20 C16 118.2(7)

loop_
_geom_bond_atom_site_label_1
_geom_bond_atom_site_label_2
_geom_bond_distance
Fe C1 2.040(4)
Fe C2 2.039(5)
Fe C11 2.038(4)
Fe C12 2.039(5)
Fe C5 2.040(5)
Fe C3 2.040(5)
Fe C15 2.042(5)
Fe C4 2.040(5)
Fe C13 2.043(5)
Fe C14 2.045(5)
C1 C2 1.4200
C1 C5 1.4200
C1 C6 1.462(7)
C2 C3 1.4200
C3 C4 1.4200
C4 C5 1.4200
C6 C7 1.382(8)
C6 C10 1.390(9)
C7 C8 1.372(9)
C8 N1 1.319(9)
N1 C9 1.327(11)
C9 C10 1.378(11)
C11 C12 1.4200
C11 C15 1.4200
C11 C16 1.468(6)
C12 C13 1.4200
C13 C14 1.4200
C14 C15 1.4200
C16 C17 1.367(8)
C16 C20 1.388(8)
C17 C18 1.388(9)
C18 N2 1.331(9)
N2 C19 1.294(10)
C19 C20 1.382(9)
